data_1502477
loop_
_publ_author_name
'Tylleman, Beno\^it'
'Vande Velde, Christophe M. L.'
'Balandier, Jean-Yves'
'Stas, Sara'
'Sergeyev, Sergey'
'Geerts, Yves Henri'

_publ_section_title
;
 Synthesis of isomerically pure anti-anthradithiophene derivatives.
;
_journal_issue 19
_journal_name_full 'Organic letters'
_journal_page_first 5208
_journal_page_last 5211
_journal_paper_doi 10.1021/ol202089t
_journal_volume 13
_journal_year 2011
_chemical_formula_moiety 'C30 H32 O2 S2'
_chemical_formula_sum 'C30 H32 O2 S2'
_chemical_formula_weight 488.68
_chemical_melting_point 520.0(10)
_chemical_name_systematic
;
2,8-dihexylanthra[2,3-b:6,7-b']dithiophene-5,11-dione
;
_space_group_IT_number 2
_symmetry_cell_setting triclinic
_symmetry_space_group_name_Hall '-P 1'
_symmetry_space_group_name_H-M 'P -1'
_atom_sites_solution_hydrogens geom
_atom_sites_solution_primary direct
_atom_sites_solution_secondary difmap
_audit_creation_method SHELXL-97
_cell_angle_alpha 83.044(3)
_cell_angle_beta 87.215(3)
_cell_angle_gamma 77.447(3)
_cell_formula_units_Z 1
_cell_length_a 6.5606(12)
_cell_length_b 7.3288(13)
_cell_length_c 13.452(2)
_cell_measurement_reflns_used 1964
_cell_measurement_temperature 100(2)
_cell_measurement_theta_max 30.72
_cell_measurement_theta_min 2.86
_cell_volume 626.52(19)
_computing_cell_refinement Bruker
_computing_data_collection Bruker
_computing_data_reduction Bruker
_computing_molecular_graphics 'ORTEP (Farrugia, 1997), Mercury'
_computing_publication_material 'WinGX (Farrugia, 1999), PLATON (Spek, 2009)'
_computing_structure_refinement 'SHELXL-97 (Sheldrick, 2008)'
_computing_structure_solution 'SHELXS-97 (Sheldrick, 2008)'
_diffrn_ambient_temperature 100(2)
_diffrn_measured_fraction_theta_full 0.990
_diffrn_measured_fraction_theta_max 0.928
_diffrn_measurement_device_type 'Bruker Smart APEX area detector diffractometer'
_diffrn_measurement_method '\w scans'
_diffrn_radiation_monochromator graphite
_diffrn_radiation_source 'fine-focus sealed tube'
_diffrn_radiation_type MoK\a
_diffrn_radiation_wavelength 0.71073
_diffrn_reflns_av_R_equivalents 0.0291
_diffrn_reflns_av_sigmaI/netI 0.0488
_diffrn_reflns_limit_h_max 9
_diffrn_reflns_limit_h_min -9
_diffrn_reflns_limit_k_max 10
_diffrn_reflns_limit_k_min -10
_diffrn_reflns_limit_l_max 18
_diffrn_reflns_limit_l_min -19
_diffrn_reflns_number 7286
_diffrn_reflns_theta_full 27.50
_diffrn_reflns_theta_max 30.90
_diffrn_reflns_theta_min 1.53
_exptl_absorpt_coefficient_mu 0.238
_exptl_absorpt_correction_T_max 0.997
_exptl_absorpt_correction_T_min 0.805
_exptl_absorpt_correction_type multi-scan
_exptl_absorpt_process_details 'SADABS 2008/1'
_exptl_crystal_colour yellow
_exptl_crystal_density_diffrn 1.295
_exptl_crystal_density_method 'not measured'
_exptl_crystal_description needle
_exptl_crystal_F_000 260
_exptl_crystal_size_max 0.55
_exptl_crystal_size_mid 0.08
_exptl_crystal_size_min 0.012
_refine_diff_density_max 0.559
_refine_diff_density_min -0.413
_refine_diff_density_rms 0.068
_refine_ls_extinction_method none
_refine_ls_goodness_of_fit_ref 1.015
_refine_ls_hydrogen_treatment mixed
_refine_ls_matrix_type full
_refine_ls_number_parameters 170
_refine_ls_number_reflns 3687
_refine_ls_number_restraints 5
_refine_ls_restrained_S_all 1.027
_refine_ls_R_factor_all 0.0699
_refine_ls_R_factor_gt 0.0510
_refine_ls_shift/su_max 0.001
_refine_ls_shift/su_mean 0.000
_refine_ls_structure_factor_coef Fsqd
_refine_ls_weighting_details 'calc w=1/[\s^2^(Fo^2^)+(0.0583P)^2^+0.3685P] where P=(Fo^2^+2Fc^2^)/3'
_refine_ls_weighting_scheme calc
_refine_ls_wR_factor_gt 0.1188
_refine_ls_wR_factor_ref 0.1322
_reflns_number_gt 2890
_reflns_number_total 3687
_reflns_threshold_expression >2sigma(I)
_cod_data_source_file ol202089t_si_003.cif
_cod_data_source_block 12a
_cod_depositor_comments
;
The following automatic conversions were performed:

'_chemical_melting_point' value '519-521K' was changed to '520.0(10)'
- the average value was taken and precision was estimated.

Automatic conversion script
Id: cif_fix_values 1715 2011-07-08 13:25:40Z adriana 
;
_cod_original_cell_volume 626.53(19)
_cod_original_sg_symbol_H-M P-1
_cod_database_code 1502477

loop_
_symmetry_equiv_pos_as_xyz
'x, y, z'
'-x, -y, -z'

loop_
_atom_site_label
_atom_site_type_symbol
_atom_site_fract_x
_atom_site_fract_y
_atom_site_fract_z
_atom_site_U_iso_or_equiv
_atom_site_adp_type
_atom_site_occupancy
_atom_site_symmetry_multiplicity
_atom_site_calc_flag
_atom_site_refinement_flags
_atom_site_disorder_assembly
_atom_site_disorder_group
S1 S 0.43157(8) 0.64853(7) 0.86954(4) 0.01973(15) Uani 0.9130(17) 1 d PD A 1
C2 C 0.3718(3) 0.9878(4) 0.78415(17) 0.0199(4) Uani 0.9130(17) 1 d PD A 1
H2 H 0.3171 1.0979 0.7436 0.024 Uiso 0.9130(17) 1 calc PR A 1
S2 S 0.3467(9) 1.0571(9) 0.7594(5) 0.01973(15) Uani 0.0870(17) 1 d PD A 2
C82 C 0.418(3) 0.721(2) 0.8542(16) 0.0199(4) Uani 0.0870(17) 1 d PD A 2
H82 H 0.3979 0.5995 0.8741 0.024 Uiso 0.0870(17) 1 calc PR A 2
C5 C 0.7563(3) 0.7370(2) 0.96721(13) 0.0185(3) Uani 1 1 d . A .
H5 H 0.7862(8) 0.618(3) 1.0006(8) 0.022 Uiso 1 1 calc R . .
O10 O 1.0779(2) 0.65429(17) 1.10409(10) 0.0233(3) Uani 1 1 d . . .
C6 C 0.8726(2) 0.8685(2) 0.98312(12) 0.0159(3) Uani 1 1 d . . .
C7 C 0.8269(3) 1.0512(2) 0.93081(12) 0.0163(3) Uani 1 1 d . . .
C9 C 1.0441(3) 0.8102(2) 1.05575(12) 0.0171(3) Uani 1 1 d . . .
C4 C 0.5942(3) 0.7901(2) 0.89994(13) 0.0188(3) Uani 1 1 d D . .
C3 C 0.5442(3) 0.9727(3) 0.84773(13) 0.0196(3) Uani 1 1 d D A .
C8 C 0.6642(3) 1.1034(2) 0.86387(13) 0.0192(3) Uani 1 1 d . . .
H8 H 0.6337(7) 1.229(3) 0.8286(8) 0.023 Uiso 1 1 calc R A .
C13 C -0.0814(3) 0.5898(3) 0.66018(14) 0.0226(4) Uani 1 1 d . . .
H13A H -0.1976(18) 0.6281(7) 0.7058(7) 0.027 Uiso 1 1 calc R . .
H13B H -0.1031(5) 0.6762(14) 0.5992(10) 0.027 Uiso 1 1 calc R . .
C15 C -0.2830(3) 0.3819(3) 0.58630(15) 0.0259(4) Uani 1 1 d . . .
H15A H -0.400(2) 0.4232(8) 0.6310(7) 0.031 Uiso 1 1 calc R . .
H15B H -0.3002(4) 0.4683(15) 0.5252(10) 0.031 Uiso 1 1 calc R . .
C11 C 0.1092(3) 0.8045(3) 0.73363(14) 0.0214(4) Uani 1 1 d . A .
H11A H 0.0921(4) 0.8914(14) 0.6711(10) 0.026 Uiso 1 1 calc R . .
H11B H -0.0169(19) 0.8405(6) 0.7760(6) 0.026 Uiso 1 1 calc R . .
C12 C 0.1197(3) 0.6059(3) 0.70742(14) 0.0227(4) Uani 1 1 d . . .
H12A H 0.1443(5) 0.5174(14) 0.7680(10) 0.027 Uiso 1 1 calc R . .
H12B H 0.2368(19) 0.5723(6) 0.6609(7) 0.027 Uiso 1 1 calc R . .
C1 C 0.2942(3) 0.8323(2) 0.78699(13) 0.0193(3) Uani 1 1 d D . .
C14 C -0.0819(3) 0.3925(3) 0.63523(14) 0.0225(4) Uani 1 1 d . . .
H14A H 0.0372(19) 0.3522(7) 0.5897(7) 0.027 Uiso 1 1 calc R . .
H14B H -0.0635(4) 0.3047(14) 0.6972(10) 0.027 Uiso 1 1 calc R . .
C16 C -0.2894(3) 0.1862(3) 0.56106(16) 0.0312(4) Uani 1 1 d . . .
H16A H -0.168(2) 0.1407(12) 0.5179(11) 0.047 Uiso 1 1 calc R . .
H16B H -0.419(2) 0.1917(5) 0.5257(12) 0.047 Uiso 1 1 calc R . .
H16C H -0.285(2) 0.0998(14) 0.6232(9) 0.047 Uiso 1 1 calc R . .

loop_
_atom_site_aniso_label
_atom_site_aniso_U_11
_atom_site_aniso_U_22
_atom_site_aniso_U_33
_atom_site_aniso_U_23
_atom_site_aniso_U_13
_atom_site_aniso_U_12
S1 0.0168(2) 0.0203(3) 0.0247(3) -0.00166(19) -0.00448(17) -0.00936(19)
C2 0.0195(10) 0.0169(10) 0.0225(10) 0.0008(8) -0.0035(7) -0.0034(8)
S2 0.0168(2) 0.0203(3) 0.0247(3) -0.00166(19) -0.00448(17) -0.00936(19)
C82 0.0195(10) 0.0169(10) 0.0225(10) 0.0008(8) -0.0035(7) -0.0034(8)
C5 0.0167(8) 0.0181(8) 0.0231(8) -0.0033(6) 0.0002(6) -0.0080(6)
O10 0.0259(7) 0.0178(6) 0.0275(7) 0.0010(5) -0.0066(5) -0.0081(5)
C6 0.0136(7) 0.0164(8) 0.0196(8) -0.0036(6) -0.0003(6) -0.0063(6)
C7 0.0134(7) 0.0169(8) 0.0195(8) -0.0040(6) -0.0003(6) -0.0039(6)
C9 0.0159(8) 0.0172(8) 0.0196(8) -0.0040(6) 0.0009(6) -0.0056(6)
C4 0.0150(8) 0.0209(8) 0.0236(8) -0.0066(6) 0.0008(6) -0.0089(6)
C3 0.0140(8) 0.0243(9) 0.0213(8) -0.0058(7) -0.0006(6) -0.0043(6)
C8 0.0170(8) 0.0172(8) 0.0239(8) -0.0037(6) -0.0015(6) -0.0038(6)
C13 0.0168(8) 0.0273(9) 0.0260(9) -0.0068(7) -0.0040(7) -0.0066(7)
C15 0.0200(9) 0.0287(10) 0.0321(10) -0.0055(8) -0.0078(7) -0.0090(7)
C11 0.0150(8) 0.0270(9) 0.0243(9) -0.0071(7) -0.0050(6) -0.0056(7)
C12 0.0173(8) 0.0258(9) 0.0273(9) -0.0064(7) -0.0045(7) -0.0070(7)
C1 0.0142(8) 0.0225(8) 0.0228(8) -0.0070(6) -0.0015(6) -0.0049(6)
C14 0.0172(8) 0.0266(9) 0.0260(9) -0.0062(7) -0.0044(7) -0.0071(7)
C16 0.0288(10) 0.0328(11) 0.0367(11) -0.0072(9) -0.0085(8) -0.0133(8)

loop_
_atom_type_symbol
_atom_type_description
_atom_type_scat_dispersion_real
_atom_type_scat_dispersion_imag
_atom_type_scat_source
C C 0.0033 0.0016 'International Tables Vol C Tables 4.2.6.8 and 6.1.1.4'
H H 0.0000 0.0000 'International Tables Vol C Tables 4.2.6.8 and 6.1.1.4'
S S 0.1246 0.1234 'International Tables Vol C Tables 4.2.6.8 and 6.1.1.4'
O O 0.0106 0.0060 'International Tables Vol C Tables 4.2.6.8 and 6.1.1.4'

loop_
_geom_angle_atom_site_label_1
_geom_angle_atom_site_label_2
_geom_angle_atom_site_label_3
_geom_angle
_geom_angle_site_symmetry_3
C4 S1 C1 91.09(8) .
C1 C2 C3 115.4(2) .
C1 C2 H2 122.3 .
C3 C2 H2 122.3 .
C1 S2 C3 83.7(3) .
C1 C82 C4 120.4(9) .
C1 C82 H82 119.8 .
C4 C82 H82 119.8 .
C4 C5 C6 118.64(16) .
C4 C5 H5 120.7 .
C6 C5 H5 120.7 .
C5 C6 C7 120.30(16) .
C5 C6 C9 118.05(15) .
C7 C6 C9 121.65(14) .
C8 C7 C6 120.72(15) .
C8 C7 C9 118.65(15) 2_777
C6 C7 C9 120.61(15) 2_777
O10 C9 C6 121.50(15) .
O10 C9 C7 120.80(16) 2_777
C6 C9 C7 117.70(15) 2_777
C5 C4 C3 122.01(15) .
C5 C4 C82 143.3(5) .
C3 C4 C82 94.6(5) .
C5 C4 S1 125.88(14) .
C3 C4 S1 112.11(13) .
C8 C3 C4 118.72(16) .
C8 C3 C2 131.34(19) .
C4 C3 C2 109.94(17) .
C8 C3 S2 114.6(2) .
C4 C3 S2 126.7(2) .
C7 C8 C3 119.61(16) .
C7 C8 H8 120.2 .
C3 C8 H8 120.2 .
C14 C13 C12 113.90(15) .
C14 C13 H13A 108.8 .
C12 C13 H13A 108.8 .
C14 C13 H13B 108.8 .
C12 C13 H13B 108.8 .
H13A C13 H13B 107.7 .
C16 C15 C14 113.98(17) .
C16 C15 H15A 108.8 .
C14 C15 H15A 108.8 .
C16 C15 H15B 108.8 .
C14 C15 H15B 108.8 .
H15A C15 H15B 107.7 .
C1 C11 C12 115.89(15) .
C1 C11 H11A 108.3 .
C12 C11 H11A 108.3 .
C1 C11 H11B 108.3 .
C12 C11 H11B 108.3 .
H11A C11 H11B 107.4 .
C11 C12 C13 111.66(15) .
C11 C12 H12A 109.3 .
C13 C12 H12A 109.3 .
C11 C12 H12B 109.3 .
C13 C12 H12B 109.3 .
H12A C12 H12B 107.9 .
C82 C1 C2 99.6(6) .
C82 C1 C11 131.6(6) .
C2 C1 C11 128.67(18) .
C2 C1 S1 111.46(15) .
C11 C1 S1 119.83(13) .
C82 C1 S2 114.5(6) .
C11 C1 S2 113.8(2) .
S1 C1 S2 126.3(2) .
C15 C14 C13 112.60(16) .
C15 C14 H14A 109.1 .
C13 C14 H14A 109.1 .
C15 C14 H14B 109.1 .
C13 C14 H14B 109.1 .
H14A C14 H14B 107.8 .
C15 C16 H16A 109.5 .
C15 C16 H16B 109.5 .
H16A C16 H16B 109.5 .
C15 C16 H16C 109.5 .
H16A C16 H16C 109.5 .
H16B C16 H16C 109.5 .

loop_
_geom_bond_atom_site_label_1
_geom_bond_atom_site_label_2
_geom_bond_distance
_geom_bond_site_symmetry_2
S1 C4 1.7348(17) .
S1 C1 1.7509(19) .
C2 C1 1.342(3) .
C2 C3 1.428(3) .
C2 H2 0.9300 .
S2 C1 1.749(6) .
S2 C3 1.760(7) .
C82 C1 1.322(13) .
C82 C4 1.543(13) .
C82 H82 0.9300 .
C5 C4 1.389(2) .
C5 C6 1.394(2) .
C5 H5 0.9190 .
O10 C9 1.225(2) .
C6 C7 1.412(2) .
C6 C9 1.484(2) .
C7 C8 1.389(2) .
C7 C9 1.488(2) 2_777
C9 C7 1.488(2) 2_777
C4 C3 1.412(3) .
C3 C8 1.407(2) .
C8 H8 0.9660 .
C13 C14 1.524(2) .
C13 C12 1.525(2) .
C13 H13A 0.9697 .
C13 H13B 0.9697 .
C15 C16 1.523(3) .
C15 C14 1.523(2) .
C15 H15A 0.9697 .
C15 H15B 0.9697 .
C11 C1 1.503(2) .
C11 C12 1.524(2) .
C11 H11A 0.9872 .
C11 H11B 0.9872 .
C12 H12A 0.9756 .
C12 H12B 0.9756 .
C14 H14A 0.9850 .
C14 H14B 0.9850 .
C16 H16A 0.9840 .
C16 H16B 0.9840 .
C16 H16C 0.9840 .

loop_
_geom_torsion_atom_site_label_1
_geom_torsion_atom_site_label_2
_geom_torsion_atom_site_label_3
_geom_torsion_atom_site_label_4
_geom_torsion
_geom_torsion_site_symmetry_1
_geom_torsion_site_symmetry_4
C4 C5 C6 C7 -0.6(2) . .
C4 C5 C6 C9 179.54(15) . .
C5 C6 C7 C8 0.8(2) . .
C9 C6 C7 C8 -179.36(15) . .
C5 C6 C7 C9 -177.47(15) . 2_777
C9 C6 C7 C9 2.4(3) . 2_777
C5 C6 C9 O10 -3.2(2) . .
C7 C6 C9 O10 176.93(15) . .
C5 C6 C9 C7 177.54(14) . 2_777
C7 C6 C9 C7 -2.3(3) . 2_777
C6 C5 C4 C3 -0.1(3) . .
C6 C5 C4 C82 -177.9(16) . .
C6 C5 C4 S1 179.96(13) . .
C1 C82 C4 C5 -179.7(6) . .
C1 C82 C4 C3 2.2(19) . .
C1 C82 C4 S1 -174(5) . .
C1 S1 C4 C5 179.70(16) . .
C1 S1 C4 C3 -0.21(13) . .
C1 S1 C4 C82 4(3) . .
C5 C4 C3 C8 0.7(3) . .
C82 C4 C3 C8 179.4(9) . .
S1 C4 C3 C8 -179.38(13) . .
C5 C4 C3 C2 -179.93(16) . .
C82 C4 C3 C2 -1.3(9) . .
S1 C4 C3 C2 -0.02(19) . .
C5 C4 C3 S2 178.9(3) . .
C82 C4 C3 S2 -2.4(10) . .
S1 C4 C3 S2 -1.2(3) . .
C1 C2 C3 C8 179.59(18) . .
C1 C2 C3 C4 0.3(2) . .
C1 C2 C3 S2 177.1(9) . .
C1 S2 C3 C8 -179.97(17) . .
C1 S2 C3 C4 1.8(4) . .
C1 S2 C3 C2 -2.0(7) . .
C6 C7 C8 C3 -0.2(2) . .
C9 C7 C8 C3 178.09(15) 2_777 .
C4 C3 C8 C7 -0.5(2) . .
C2 C3 C8 C7 -179.71(18) . .
S2 C3 C8 C7 -178.9(3) . .
C1 C11 C12 C13 176.04(15) . .
C14 C13 C12 C11 -178.30(16) . .
C4 C82 C1 C2 -2.0(19) . .
C4 C82 C1 C11 -177.7(8) . .
C4 C82 C1 S1 171(7) . .
C4 C82 C1 S2 -1(2) . .
C3 C2 C1 C82 1.0(11) . .
C3 C2 C1 C11 176.85(17) . .
C3 C2 C1 S1 -0.5(2) . .
C3 C2 C1 S2 -176.7(11) . .
C12 C11 C1 C82 -35.2(15) . .
C12 C11 C1 C2 150.2(2) . .
C12 C11 C1 S1 -32.6(2) . .
C12 C11 C1 S2 148.4(3) . .
C4 S1 C1 C82 -7(5) . .
C4 S1 C1 C2 0.39(15) . .
C4 S1 C1 C11 -177.22(14) . .
C4 S1 C1 S2 1.6(3) . .
C3 S2 C1 C82 -0.1(12) . .
C3 S2 C1 C2 2.4(8) . .
C3 S2 C1 C11 176.94(16) . .
C3 S2 C1 S1 -1.9(4) . .
C16 C15 C14 C13 -179.57(17) . .
C12 C13 C14 C15 -178.85(16) . .
